data_7219907
loop_
_publ_author_name
'K. V., Radhakrishnan'
'Chand, S. Sarath'
'B. S, Sasidhar'
'Prakash, Praveen'
'P., Sasikumar'
'Preethalayam, Preethanuj'
'Jaroschik, Florian'
'Harakat, Dominique'
'Vasse, Jean-Luc'

_publ_section_title
;
 Lewis Acid Catalyzed C-3 Alkylidenecyclopentenylation of Indoles: An Easy
 Access to Functionalized Indoles and Bisindoles
;
_journal_name_full 'RSC Adv.'
_journal_paper_doi 10.1039/C5RA01107H
_journal_year 2015
_chemical_formula_moiety 'C34 H26 N2'
_chemical_formula_sum 'C34 H26 N2'
_chemical_formula_weight 462.57
_chemical_name_systematic
;
 ?
;
_space_group_IT_number 14
_symmetry_cell_setting monoclinic
_symmetry_space_group_name_Hall '-P 2yn'
_symmetry_space_group_name_H-M 'P 1 21/n 1'
_atom_sites_solution_hydrogens geom
_atom_sites_solution_primary direct
_atom_sites_solution_secondary difmap
_audit_creation_method SHELXL-97
_audit_update_record
;
2014-03-02 deposited with the CCDC.
2015-03-16 downloaded from the CCDC.
;
_cell_angle_alpha 90.000(5)
_cell_angle_beta 109.110(5)
_cell_angle_gamma 90.000(5)
_cell_formula_units_Z 4
_cell_length_a 15.594(5)
_cell_length_b 9.946(5)
_cell_length_c 17.135(5)
_cell_measurement_reflns_used 7057
_cell_measurement_temperature 296(2)
_cell_measurement_theta_max 25.96
_cell_measurement_theta_min 2.40
_cell_volume 2511.1(17)
_computing_cell_refinement 'Bruker SAINT'
_computing_data_collection 'Bruker APEX2'
_computing_data_reduction 'Bruker SAINT'
_computing_molecular_graphics 'Bruker SHELXTL'
_computing_publication_material 'Bruker SHELXTL'
_computing_structure_refinement 'SHELXL-97 (Sheldrick, 2008)'
_computing_structure_solution 'SHELXS-97 (Sheldrick, 2008)'
_diffrn_ambient_temperature 296(2)
_diffrn_measured_fraction_theta_full 0.996
_diffrn_measured_fraction_theta_max 0.996
_diffrn_measurement_device_type 'Bruker APEX-II CCD'
_diffrn_measurement_method '\f and \w scans'
_diffrn_radiation_monochromator graphite
_diffrn_radiation_source 'fine-focus sealed tube'
_diffrn_radiation_type MoK\a
_diffrn_radiation_wavelength 0.71073
_diffrn_reflns_av_R_equivalents 0.0205
_diffrn_reflns_av_sigmaI/netI 0.0201
_diffrn_reflns_limit_h_max 18
_diffrn_reflns_limit_h_min -18
_diffrn_reflns_limit_k_max 11
_diffrn_reflns_limit_k_min -10
_diffrn_reflns_limit_l_max 20
_diffrn_reflns_limit_l_min -20
_diffrn_reflns_number 18214
_diffrn_reflns_theta_full 25.00
_diffrn_reflns_theta_max 25.00
_diffrn_reflns_theta_min 1.53
_exptl_absorpt_coefficient_mu 0.071
_exptl_absorpt_correction_T_max 0.9894
_exptl_absorpt_correction_T_min 0.9824
_exptl_absorpt_correction_type multi-scan
_exptl_absorpt_process_details SADABS
_exptl_crystal_colour colourless
_exptl_crystal_density_diffrn 1.224
_exptl_crystal_density_meas 1.223
_exptl_crystal_density_method 'not measured'
_exptl_crystal_description block
_exptl_crystal_F_000 976
_exptl_crystal_size_max 0.25
_exptl_crystal_size_mid 0.15
_exptl_crystal_size_min 0.15
_refine_diff_density_max 0.132
_refine_diff_density_min -0.190
_refine_diff_density_rms 0.039
_refine_ls_extinction_method none
_refine_ls_goodness_of_fit_ref 1.046
_refine_ls_hydrogen_treatment constr
_refine_ls_matrix_type full
_refine_ls_number_parameters 325
_refine_ls_number_reflns 4405
_refine_ls_number_restraints 0
_refine_ls_restrained_S_all 1.046
_refine_ls_R_factor_all 0.0600
_refine_ls_R_factor_gt 0.0434
_refine_ls_shift/su_max 0.000
_refine_ls_shift/su_mean 0.000
_refine_ls_structure_factor_coef Fsqd
_refine_ls_weighting_details 'calc w=1/[\s^2^(Fo^2^)+(0.0750P)^2^+0.4194P] where P=(Fo^2^+2Fc^2^)/3'
_refine_ls_weighting_scheme calc
_refine_ls_wR_factor_gt 0.1221
_refine_ls_wR_factor_ref 0.1420
_reflns_number_gt 3359
_reflns_number_total 4405
_reflns_threshold_expression >2\s(I)
_cod_data_source_file c5ra01107h2.cif
_cod_data_source_block 0356_131113_skp_74_1_0m
_cod_depositor_comments
;
The following automatic conversions were performed:

'_symmetry_cell_setting' value 'Monoclinic' changed to 'monoclinic'
according to
/usr/data/users/saulius/crontab/automatic-downloads/rss-feeds/RSC/lib/dictionaries/cif_core.dic
dictionary named 'cif_core.dic' version 2.4.2 from 2011-04-26.

'_exptl_absorpt_correction_type' value 'MULTI-SCAN' changed to
'multi-scan' according to
/usr/data/users/saulius/crontab/automatic-downloads/rss-feeds/RSC/lib/dictionaries/cif_core.dic
dictionary named 'cif_core.dic' version 2.4.2 from 2011-04-26.

Automatic conversion script
Id: cif_fix_values 3105 2015-03-04 15:46:00Z robertas 
;
_cod_original_sg_symbol_H-M 'P2(1)/n  '
_cod_database_code 7219907

loop_
_symmetry_equiv_pos_as_xyz
'x, y, z'
'-x+1/2, y+1/2, -z+1/2'
'-x, -y, -z'
'x-1/2, -y-1/2, z-1/2'

loop_
_atom_site_label
_atom_site_type_symbol
_atom_site_fract_x
_atom_site_fract_y
_atom_site_fract_z
_atom_site_U_iso_or_equiv
_atom_site_adp_type
_atom_site_occupancy
_atom_site_symmetry_multiplicity
_atom_site_calc_flag
_atom_site_refinement_flags
C1 C 0.47828(10) 0.05993(16) 0.68324(10) 0.0555(4) Uani 1 1 d .
H1 H 0.4452 -0.0130 0.6475 0.067 Uiso 1 1 calc R
C2 C 0.58144(11) 0.04702(17) 0.69275(11) 0.0607(4) Uani 1 1 d .
H2 H 0.6170 0.0590 0.7512 0.073 Uiso 1 1 calc R
C3 C 0.59758(13) 0.16568(19) 0.64591(14) 0.0776(6) Uani 1 1 d .
H3 H 0.6526 0.1822 0.6375 0.093 Uiso 1 1 calc R
C4 C 0.52605(12) 0.24466(19) 0.61769(12) 0.0698(5) Uani 1 1 d .
H4 H 0.5253 0.3236 0.5884 0.084 Uiso 1 1 calc R
C5 C 0.44869(10) 0.19355(16) 0.63796(9) 0.0538(4) Uani 1 1 d .
C6 C 0.36562(10) 0.24877(15) 0.62167(9) 0.0510(4) Uani 1 1 d .
C7 C 0.34339(11) 0.38669(17) 0.58846(10) 0.0578(4) Uani 1 1 d .
C8 C 0.40397(15) 0.49314(19) 0.61542(14) 0.0767(5) Uani 1 1 d .
H8 H 0.4590 0.4792 0.6571 0.092 Uiso 1 1 calc R
C9 C 0.3828(2) 0.6198(2) 0.58054(19) 0.1052(8) Uani 1 1 d .
H9 H 0.4240 0.6899 0.5989 0.126 Uiso 1 1 calc R
C10 C 0.3022(2) 0.6429(3) 0.5196(2) 0.1170(10) Uani 1 1 d .
H10 H 0.2892 0.7275 0.4956 0.140 Uiso 1 1 calc R
C11 C 0.24051(19) 0.5400(3) 0.49385(16) 0.1008(8) Uani 1 1 d .
H11 H 0.1850 0.5558 0.4532 0.121 Uiso 1 1 calc R
C12 C 0.26043(13) 0.4130(2) 0.52812(11) 0.0717(5) Uani 1 1 d .
H12 H 0.2179 0.3444 0.5106 0.086 Uiso 1 1 calc R
C13 C 0.29138(10) 0.16890(16) 0.63600(9) 0.0525(4) Uani 1 1 d .
C14 C 0.25378(12) 0.20520(18) 0.69542(11) 0.0653(5) Uani 1 1 d .
H14 H 0.2724 0.2841 0.7253 0.078 Uiso 1 1 calc R
C15 C 0.18852(14) 0.1253(2) 0.71112(14) 0.0818(6) Uani 1 1 d .
H15 H 0.1644 0.1501 0.7520 0.098 Uiso 1 1 calc R
C16 C 0.15941(14) 0.0098(2) 0.66666(16) 0.0858(7) Uani 1 1 d .
H16 H 0.1159 -0.0440 0.6776 0.103 Uiso 1 1 calc R
C17 C 0.19443(14) -0.0260(2) 0.60637(15) 0.0840(6) Uani 1 1 d .
H17 H 0.1742 -0.1036 0.5756 0.101 Uiso 1 1 calc R
C18 C 0.25962(12) 0.05271(18) 0.59111(11) 0.0679(5) Uani 1 1 d .
H18 H 0.2829 0.0275 0.5498 0.081 Uiso 1 1 calc R
C19 C 0.45961(10) 0.05264(16) 0.76310(10) 0.0556(4) Uani 1 1 d .
C20 C 0.40797(13) -0.03983(19) 0.78492(12) 0.0715(5) Uani 1 1 d .
H20 H 0.3798 -0.1126 0.7526 0.086 Uiso 1 1 calc R
C21 C 0.45272(12) 0.1022(2) 0.89107(11) 0.0680(5) Uani 1 1 d .
C22 C 0.48975(10) 0.14499(16) 0.83078(10) 0.0561(4) Uani 1 1 d .
C23 C 0.54351(12) 0.26020(19) 0.84633(12) 0.0699(5) Uani 1 1 d .
H23 H 0.5682 0.2916 0.8072 0.084 Uiso 1 1 calc R
C24 C 0.55965(15) 0.3268(2) 0.91972(13) 0.0838(6) Uani 1 1 d .
H24 H 0.5957 0.4035 0.9301 0.101 Uiso 1 1 calc R
C25 C 0.52318(15) 0.2821(3) 0.97877(13) 0.0874(6) Uani 1 1 d .
H25 H 0.5356 0.3289 1.0282 0.105 Uiso 1 1 calc R
C26 C 0.46944(14) 0.1708(3) 0.96553(12) 0.0849(6) Uani 1 1 d .
H26 H 0.4446 0.1413 1.0050 0.102 Uiso 1 1 calc R
C27 C 0.60563(11) -0.08589(19) 0.66521(10) 0.0624(4) Uani 1 1 d .
C28 C 0.61529(16) -0.1157(3) 0.59143(14) 0.0943(7) Uani 1 1 d .
H28 H 0.6068 -0.0553 0.5481 0.113 Uiso 1 1 calc R
C29 C 0.64568(13) -0.3060(2) 0.66326(17) 0.0851(7) Uani 1 1 d .
C30 C 0.66771(17) -0.4359(3) 0.6913(3) 0.1189(11) Uani 1 1 d .
H30 H 0.6823 -0.5002 0.6583 0.143 Uiso 1 1 calc R
C31 C 0.66748(17) -0.4671(3) 0.7687(3) 0.1273(13) Uani 1 1 d .
H31 H 0.6825 -0.5539 0.7888 0.153 Uiso 1 1 calc R
C32 C 0.64514(17) -0.3711(3) 0.81824(19) 0.1087(8) Uani 1 1 d .
H32 H 0.6453 -0.3948 0.8708 0.130 Uiso 1 1 calc R
C33 C 0.62286(14) -0.2418(2) 0.79052(13) 0.0782(5) Uani 1 1 d .
H33 H 0.6074 -0.1787 0.8236 0.094 Uiso 1 1 calc R
C34 C 0.62380(11) -0.20711(17) 0.71249(11) 0.0620(4) Uani 1 1 d .
N1 N 0.40311(11) -0.01092(18) 0.86124(10) 0.0833(5) Uani 1 1 d .
H1A H 0.3735 -0.0567 0.8866 0.100 Uiso 1 1 calc R
N2 N 0.63919(15) -0.2467(3) 0.58992(15) 0.1128(7) Uani 1 1 d .
H2A H 0.6488 -0.2862 0.5489 0.135 Uiso 1 1 calc R

loop_
_atom_site_aniso_label
_atom_site_aniso_U_11
_atom_site_aniso_U_22
_atom_site_aniso_U_33
_atom_site_aniso_U_23
_atom_site_aniso_U_13
_atom_site_aniso_U_12
C1 0.0463(9) 0.0551(9) 0.0656(9) 0.0009(7) 0.0191(7) 0.0001(7)
C2 0.0500(9) 0.0633(10) 0.0700(10) 0.0021(8) 0.0213(8) 0.0029(8)
C3 0.0561(10) 0.0763(13) 0.1095(15) 0.0179(11) 0.0395(10) 0.0034(9)
C4 0.0619(11) 0.0675(11) 0.0866(12) 0.0175(9) 0.0335(9) 0.0020(9)
C5 0.0506(9) 0.0572(9) 0.0547(9) 0.0030(7) 0.0187(7) -0.0005(7)
C6 0.0496(9) 0.0550(9) 0.0480(8) 0.0003(7) 0.0155(7) -0.0004(7)
C7 0.0597(10) 0.0618(10) 0.0585(9) 0.0085(7) 0.0284(8) 0.0079(8)
C8 0.0806(13) 0.0616(11) 0.0943(13) 0.0048(10) 0.0374(11) 0.0000(10)
C9 0.124(2) 0.0613(13) 0.154(2) 0.0192(14) 0.078(2) 0.0061(13)
C10 0.141(3) 0.0864(18) 0.159(3) 0.0599(18) 0.097(2) 0.0479(18)
C11 0.0986(17) 0.120(2) 0.0992(16) 0.0543(15) 0.0532(14) 0.0521(16)
C12 0.0676(11) 0.0874(13) 0.0667(10) 0.0177(9) 0.0309(9) 0.0204(10)
C13 0.0458(8) 0.0548(9) 0.0545(8) 0.0053(7) 0.0131(7) 0.0045(7)
C14 0.0701(11) 0.0580(10) 0.0771(11) 0.0045(8) 0.0366(9) 0.0063(8)
C15 0.0775(13) 0.0781(13) 0.1074(15) 0.0257(12) 0.0542(12) 0.0143(11)
C16 0.0558(11) 0.0771(14) 0.1224(18) 0.0330(13) 0.0263(11) -0.0033(10)
C17 0.0647(12) 0.0744(13) 0.1004(15) 0.0007(11) 0.0101(11) -0.0147(10)
C18 0.0572(10) 0.0740(12) 0.0671(10) -0.0072(9) 0.0133(8) -0.0069(9)
C19 0.0459(8) 0.0539(9) 0.0662(10) 0.0145(7) 0.0172(7) 0.0035(7)
C20 0.0667(11) 0.0712(12) 0.0731(12) 0.0170(9) 0.0181(9) -0.0105(9)
C21 0.0516(9) 0.0873(13) 0.0604(10) 0.0226(9) 0.0122(8) 0.0044(9)
C22 0.0437(8) 0.0616(10) 0.0604(9) 0.0165(8) 0.0136(7) 0.0048(7)
C23 0.0654(11) 0.0736(12) 0.0659(11) 0.0116(9) 0.0150(9) -0.0034(9)
C24 0.0844(14) 0.0837(14) 0.0709(12) 0.0047(10) 0.0086(10) -0.0061(11)
C25 0.0807(14) 0.1080(17) 0.0605(11) 0.0021(11) 0.0051(10) 0.0098(13)
C26 0.0684(12) 0.1244(19) 0.0587(11) 0.0231(11) 0.0164(9) 0.0128(12)
C27 0.0494(9) 0.0755(11) 0.0631(10) -0.0062(8) 0.0197(8) 0.0052(8)
C28 0.0910(15) 0.122(2) 0.0791(14) -0.0063(13) 0.0402(12) 0.0189(14)
C29 0.0549(11) 0.0775(14) 0.1210(19) -0.0358(13) 0.0261(11) 0.0038(10)
C30 0.0618(14) 0.0735(17) 0.215(4) -0.045(2) 0.0373(19) -0.0041(12)
C31 0.0639(15) 0.0610(15) 0.241(4) 0.011(2) 0.028(2) -0.0037(11)
C32 0.0893(17) 0.0856(17) 0.138(2) 0.0303(16) 0.0200(15) -0.0071(13)
C33 0.0721(12) 0.0703(12) 0.0856(13) 0.0020(10) 0.0169(10) -0.0055(10)
C34 0.0439(9) 0.0614(10) 0.0761(11) -0.0134(9) 0.0134(8) -0.0020(7)
N1 0.0724(10) 0.1047(13) 0.0717(10) 0.0297(9) 0.0220(8) -0.0207(10)
N2 0.1113(16) 0.1344(19) 0.1049(16) -0.0443(14) 0.0520(13) 0.0157(14)

loop_
_atom_type_symbol
_atom_type_description
_atom_type_scat_dispersion_real
_atom_type_scat_dispersion_imag
_atom_type_scat_source
C C 0.0033 0.0016 'International Tables Vol C Tables 4.2.6.8 and 6.1.1.4'
H H 0.0000 0.0000 'International Tables Vol C Tables 4.2.6.8 and 6.1.1.4'
N N 0.0061 0.0033 'International Tables Vol C Tables 4.2.6.8 and 6.1.1.4'

loop_
_geom_angle_atom_site_label_1
_geom_angle_atom_site_label_2
_geom_angle_atom_site_label_3
_geom_angle
C19 C1 C5 112.96(13)
C19 C1 C2 113.73(13)
C5 C1 C2 104.61(12)
C19 C1 H1 108.4
C5 C1 H1 108.4
C2 C1 H1 108.4
C27 C2 C3 115.16(16)
C27 C2 C1 113.35(14)
C3 C2 C1 103.12(13)
C27 C2 H2 108.3
C3 C2 H2 108.3
C1 C2 H2 108.3
C4 C3 C2 113.33(16)
C4 C3 H3 123.3
C2 C3 H3 123.3
C3 C4 C5 111.89(16)
C3 C4 H4 124.1
C5 C4 H4 124.1
C6 C5 C4 128.65(15)
C6 C5 C1 124.57(14)
C4 C5 C1 106.78(13)
C5 C6 C7 122.97(14)
C5 C6 C13 119.62(14)
C7 C6 C13 117.40(13)
C12 C7 C8 117.92(17)
C12 C7 C6 120.20(16)
C8 C7 C6 121.88(16)
C9 C8 C7 120.5(2)
C9 C8 H8 119.8
C7 C8 H8 119.8
C10 C9 C8 120.8(3)
C10 C9 H9 119.6
C8 C9 H9 119.6
C9 C10 C11 119.5(2)
C9 C10 H10 120.2
C11 C10 H10 120.2
C10 C11 C12 120.4(2)
C10 C11 H11 119.8
C12 C11 H11 119.8
C11 C12 C7 120.8(2)
C11 C12 H12 119.6
C7 C12 H12 119.6
C14 C13 C18 117.82(16)
C14 C13 C6 121.56(15)
C18 C13 C6 120.59(15)
C13 C14 C15 120.69(18)
C13 C14 H14 119.7
C15 C14 H14 119.7
C16 C15 C14 120.2(2)
C16 C15 H15 119.9
C14 C15 H15 119.9
C17 C16 C15 119.86(19)
C17 C16 H16 120.1
C15 C16 H16 120.1
C16 C17 C18 120.0(2)
C16 C17 H17 120.0
C18 C17 H17 120.0
C17 C18 C13 121.41(19)
C17 C18 H18 119.3
C13 C18 H18 119.3
C20 C19 C22 106.22(16)
C20 C19 C1 126.81(16)
C22 C19 C1 126.92(14)
C19 C20 N1 110.25(18)
C19 C20 H20 124.9
N1 C20 H20 124.9
N1 C21 C26 131.19(18)
N1 C21 C22 107.05(17)
C26 C21 C22 121.76(19)
C23 C22 C21 118.37(17)
C23 C22 C19 134.39(16)
C21 C22 C19 107.23(15)
C24 C23 C22 119.44(18)
C24 C23 H23 120.3
C22 C23 H23 120.3
C23 C24 C25 121.3(2)
C23 C24 H24 119.4
C25 C24 H24 119.4
C26 C25 C24 121.1(2)
C26 C25 H25 119.5
C24 C25 H25 119.5
C25 C26 C21 118.1(2)
C25 C26 H26 121.0
C21 C26 H26 121.0
C28 C27 C34 106.42(18)
C28 C27 C2 127.28(19)
C34 C27 C2 126.29(16)
C27 C28 N2 110.1(2)
C27 C28 H28 125.0
N2 C28 H28 125.0
N2 C29 C30 131.4(3)
N2 C29 C34 106.9(2)
C30 C29 C34 121.7(3)
C31 C30 C29 118.2(3)
C31 C30 H30 120.9
C29 C30 H30 120.9
C30 C31 C32 121.1(3)
C30 C31 H31 119.5
C32 C31 H31 119.5
C33 C32 C31 121.0(3)
C33 C32 H32 119.5
C31 C32 H32 119.5
C32 C33 C34 119.0(2)
C32 C33 H33 120.5
C34 C33 H33 120.5
C33 C34 C29 119.0(2)
C33 C34 C27 134.02(17)
C29 C34 C27 106.95(19)
C20 N1 C21 109.25(15)
C20 N1 H1A 125.4
C21 N1 H1A 125.4
C28 N2 C29 109.62(19)
C28 N2 H2A 125.2
C29 N2 H2A 125.2

loop_
_geom_bond_atom_site_label_1
_geom_bond_atom_site_label_2
_geom_bond_distance
C1 C19 1.491(2)
C1 C5 1.532(2)
C1 C2 1.568(2)
C1 H1 0.9800
C2 C27 1.493(2)
C2 C3 1.494(3)
C2 H2 0.9800
C3 C4 1.320(3)
C3 H3 0.9300
C4 C5 1.452(2)
C4 H4 0.9300
C5 C6 1.349(2)
C6 C7 1.482(2)
C6 C13 1.489(2)
C7 C12 1.391(2)
C7 C8 1.393(3)
C8 C9 1.387(3)
C8 H8 0.9300
C9 C10 1.365(4)
C9 H9 0.9300
C10 C11 1.375(4)
C10 H10 0.9300
C11 C12 1.385(3)
C11 H11 0.9300
C12 H12 0.9300
C13 C14 1.379(2)
C13 C18 1.387(2)
C14 C15 1.385(3)
C14 H14 0.9300
C15 C16 1.371(3)
C15 H15 0.9300
C16 C17 1.364(3)
C16 H16 0.9300
C17 C18 1.374(3)
C17 H17 0.9300
C18 H18 0.9300
C19 C20 1.353(2)
C19 C22 1.433(2)
C20 N1 1.365(3)
C20 H20 0.9300
C21 N1 1.366(3)
C21 C26 1.394(3)
C21 C22 1.404(2)
C22 C23 1.393(2)
C23 C24 1.370(3)
C23 H23 0.9300
C24 C25 1.386(3)
C24 H24 0.9300
C25 C26 1.362(3)
C25 H25 0.9300
C26 H26 0.9300
C27 C28 1.354(3)
C27 C34 1.428(3)
C28 N2 1.358(3)
C28 H28 0.9300
C29 N2 1.362(3)
C29 C30 1.382(4)
C29 C34 1.408(3)
C30 C31 1.362(5)
C30 H30 0.9300
C31 C32 1.396(5)
C31 H31 0.9300
C32 C33 1.375(3)
C32 H32 0.9300
C33 C34 1.386(3)
C33 H33 0.9300
N1 H1A 0.8600
N2 H2A 0.8600

loop_
_geom_torsion_atom_site_label_1
_geom_torsion_atom_site_label_2
_geom_torsion_atom_site_label_3
_geom_torsion_atom_site_label_4
_geom_torsion
C19 C1 C2 C27 106.09(17)
C5 C1 C2 C27 -130.20(15)
C19 C1 C2 C3 -128.74(16)
C5 C1 C2 C3 -5.02(17)
C27 C2 C3 C4 128.16(19)
C1 C2 C3 C4 4.2(2)
C2 C3 C4 C5 -1.4(3)
C3 C4 C5 C6 177.82(18)
C3 C4 C5 C1 -2.1(2)
C19 C1 C5 C6 -51.3(2)
C2 C1 C5 C6 -175.47(15)
C19 C1 C5 C4 128.68(15)
C2 C1 C5 C4 4.47(17)
C4 C5 C6 C7 -8.9(3)
C1 C5 C6 C7 171.07(14)
C4 C5 C6 C13 170.20(16)
C1 C5 C6 C13 -9.9(2)
C5 C6 C7 C12 139.66(17)
C13 C6 C7 C12 -39.4(2)
C5 C6 C7 C8 -39.8(2)
C13 C6 C7 C8 141.14(17)
C12 C7 C8 C9 -2.3(3)
C6 C7 C8 C9 177.16(18)
C7 C8 C9 C10 0.3(3)
C8 C9 C10 C11 1.6(4)
C9 C10 C11 C12 -1.4(4)
C10 C11 C12 C7 -0.6(3)
C8 C7 C12 C11 2.5(3)
C6 C7 C12 C11 -177.01(16)
C5 C6 C13 C14 114.45(18)
C7 C6 C13 C14 -66.4(2)
C5 C6 C13 C18 -63.7(2)
C7 C6 C13 C18 115.42(17)
C18 C13 C14 C15 2.0(3)
C6 C13 C14 C15 -176.19(16)
C13 C14 C15 C16 -1.0(3)
C14 C15 C16 C17 -0.4(3)
C15 C16 C17 C18 0.9(3)
C16 C17 C18 C13 0.1(3)
C14 C13 C18 C17 -1.6(3)
C6 C13 C18 C17 176.64(16)
C5 C1 C19 C20 121.76(18)
C2 C1 C19 C20 -119.19(18)
C5 C1 C19 C22 -55.6(2)
C2 C1 C19 C22 63.5(2)
C22 C19 C20 N1 0.5(2)
C1 C19 C20 N1 -177.25(15)
N1 C21 C22 C23 179.72(15)
C26 C21 C22 C23 -0.8(2)
N1 C21 C22 C19 0.33(18)
C26 C21 C22 C19 179.76(16)
C20 C19 C22 C23 -179.78(18)
C1 C19 C22 C23 -2.0(3)
C20 C19 C22 C21 -0.53(18)
C1 C19 C22 C21 177.25(14)
C21 C22 C23 C24 0.9(3)
C19 C22 C23 C24 -179.92(18)
C22 C23 C24 C25 -0.2(3)
C23 C24 C25 C26 -0.5(3)
C24 C25 C26 C21 0.5(3)
N1 C21 C26 C25 179.41(19)
C22 C21 C26 C25 0.1(3)
C3 C2 C27 C28 -20.2(3)
C1 C2 C27 C28 98.2(2)
C3 C2 C27 C34 159.36(17)
C1 C2 C27 C34 -82.2(2)
C34 C27 C28 N2 -0.7(2)
C2 C27 C28 N2 178.95(19)
N2 C29 C30 C31 -179.1(2)
C34 C29 C30 C31 0.3(3)
C29 C30 C31 C32 0.4(4)
C30 C31 C32 C33 -0.1(4)
C31 C32 C33 C34 -0.7(3)
C32 C33 C34 C29 1.3(3)
C32 C33 C34 C27 -179.51(19)
N2 C29 C34 C33 178.37(18)
C30 C29 C34 C33 -1.1(3)
N2 C29 C34 C27 -1.0(2)
C30 C29 C34 C27 179.50(18)
C28 C27 C34 C33 -178.2(2)
C2 C27 C34 C33 2.2(3)
C28 C27 C34 C29 1.0(2)
C2 C27 C34 C29 -178.60(16)
C19 C20 N1 C21 -0.3(2)
C26 C21 N1 C20 -179.36(19)
C22 C21 N1 C20 0.0(2)
C27 C28 N2 C29 0.0(3)
C30 C29 N2 C28 -180.0(2)
C34 C29 N2 C28 0.6(3)
